data_4337012
loop_
_publ_author_name
'Mariusz Molon'
'Katharina Dilchert'
'Christian Gemel'
'R\"udiger W. Seidel'
'Julian Schaumann'
'Roland A. Fischer'

_publ_contact_author
;
        R. A. Fischer 
        Lehrstuhl fuer Anorganische Chemie II
        Ruhr-Universitaet Bochum
        Universitaetsstrasse 150
        44780 Bochum (Germany)
;
_publ_contact_author_email roland.fischer@ruhr-uni-bochum.de
_publ_contact_author_fax '049 234 321-4174'
_publ_contact_author_phone '049 234 32-24174'
_publ_section_title
;
 Clusters [Ma(GaCp*)b(CNR)c] (M = Ni, Pd, Pt): Synthesis, Structure, and
 Ga/Zn Exchange Reactions
;
_journal_name_full 'Inorganic Chemistry'
_journal_page_first 14275
_journal_page_last 14283
_journal_paper_doi 10.1021/ic4022189
_journal_volume 52
_journal_year 2013
_chemical_formula_sum 'C55 H87 Ga4 N3 Pt3'
_chemical_formula_weight 1654.43
_chemical_name_systematic
; 
 ? 
;
_space_group_IT_number 14
_symmetry_cell_setting monoclinic
_symmetry_space_group_name_Hall '-P 2yab'
_symmetry_space_group_name_H-M 'P 1 21/a 1'
_atom_sites_solution_hydrogens geom
_atom_sites_solution_primary direct
_atom_sites_solution_secondary difmap
_audit_creation_method SHELXL-97
_cell_angle_alpha 90.00
_cell_angle_beta 90.1116(13)
_cell_angle_gamma 90.00
_cell_formula_units_Z 4
_cell_length_a 14.68142(19)
_cell_length_b 19.3286(3)
_cell_length_c 21.2712(4)
_cell_measurement_reflns_used 200
_cell_measurement_temperature 109(2)
_cell_volume 6036.14(17)
_computing_cell_refinement 'CrysAlis RED 171.36.28, Oxford Diffraction'
_computing_data_collection 'CrysAlis CCD 171.36.28, Oxford Diffraction'
_computing_data_reduction 'CrysAlis RED 171.36.28, Oxford Diffraction'
_computing_molecular_graphics SHELXL-97
_computing_publication_material SHELXL-97
_computing_structure_refinement 'SHELXL-97 (Sheldrick, 1997)'
_computing_structure_solution 'SHELXS-97 (Sheldrick, 1990)'
_diffrn_ambient_temperature 109(2)
_diffrn_measured_fraction_theta_full 0.998
_diffrn_measured_fraction_theta_max 0.998
_diffrn_measurement_device_type 'SuperNova, Single source at offset), Atlas'
_diffrn_measurement_method '\w scans'
_diffrn_radiation_monochromator mirror
_diffrn_radiation_source 'SuperNova (Cu) x-ray Source'
_diffrn_radiation_type CuK\a
_diffrn_radiation_wavelength 1.54184
_diffrn_reflns_av_R_equivalents 0.0580
_diffrn_reflns_av_sigmaI/netI 0.0381
_diffrn_reflns_limit_h_max 16
_diffrn_reflns_limit_h_min -17
_diffrn_reflns_limit_k_max 22
_diffrn_reflns_limit_k_min -23
_diffrn_reflns_limit_l_max 25
_diffrn_reflns_limit_l_min -19
_diffrn_reflns_number 43805
_diffrn_reflns_theta_full 69.99
_diffrn_reflns_theta_max 69.99
_diffrn_reflns_theta_min 3.09
_exptl_absorpt_coefficient_mu 14.876
_exptl_absorpt_correction_T_max 0.3977
_exptl_absorpt_correction_T_min 0.2461
_exptl_absorpt_correction_type empirical
_exptl_absorpt_process_details abspack
_exptl_crystal_colour red
_exptl_crystal_density_diffrn 1.821
_exptl_crystal_description prism
_exptl_crystal_F_000 3184
_exptl_crystal_size_max 0.13
_exptl_crystal_size_mid 0.11
_exptl_crystal_size_min 0.08
_refine_diff_density_max 3.956
_refine_diff_density_min -2.710
_refine_diff_density_rms 0.248
_refine_ls_extinction_method none
_refine_ls_goodness_of_fit_ref 1.137
_refine_ls_hydrogen_treatment mixed
_refine_ls_matrix_type full
_refine_ls_number_parameters 624
_refine_ls_number_reflns 11423
_refine_ls_number_restraints 72
_refine_ls_restrained_S_all 1.134
_refine_ls_R_factor_all 0.0789
_refine_ls_R_factor_gt 0.0604
_refine_ls_shift/su_max 0.021
_refine_ls_shift/su_mean 0.000
_refine_ls_structure_factor_coef Fsqd
_refine_ls_weighting_details 'calc w=1/[\s^2^(Fo^2^)+(0.0292P)^2^+216.9962P] where P=(Fo^2^+2Fc^2^)/3'
_refine_ls_weighting_scheme calc
_refine_ls_wR_factor_gt 0.1376
_refine_ls_wR_factor_ref 0.1505
_reflns_number_gt 9101
_reflns_number_total 11423
_reflns_threshold_expression >2sigma(I)
_cod_data_source_file ic4022189_si_002_3.cif
_cod_data_source_block 2b
_cod_original_cell_volume 6036.15(15)
_cod_original_sg_symbol_H-M 'P 21/a '
_cod_database_code 4337012

loop_
_symmetry_equiv_pos_as_xyz
'x, y, z'
'-x+1/2, y+1/2, -z'
'-x, -y, -z'
'x-1/2, -y-1/2, z'

loop_
_atom_site_label
_atom_site_type_symbol
_atom_site_fract_x
_atom_site_fract_y
_atom_site_fract_z
_atom_site_U_iso_or_equiv
_atom_site_adp_type
_atom_site_occupancy
_atom_site_symmetry_multiplicity
_atom_site_calc_flag
_atom_site_refinement_flags
_atom_site_disorder_assembly
_atom_site_disorder_group
Pt2 Pt 0.74985(3) 0.47054(2) 0.18342(2) 0.01964(12) Uani 1 1 d . A .
C1 C 0.5891(9) 0.3037(6) 0.1956(6) 0.0287(19) Uani 1 1 d . A .
N3 N 0.4003(7) 0.5583(6) 0.2509(6) 0.0302(17) Uani 1 1 d . A .
Ga1 Ga 0.63836(9) 0.40162(7) 0.24991(7) 0.0214(3) Uani 1 1 d . A .
Pt3 Pt 0.60624(3) 0.52997(2) 0.24996(2) 0.01973(12) Uani 1 1 d . A .
C2 C 0.5098(9) 0.3387(6) 0.2162(6) 0.0287(19) Uani 1 1 d . A .
N1 N 0.8249(7) 0.3871(6) 0.4284(5) 0.0302(17) Uani 1 1 d . . .
Ga3 Ga 0.65011(10) 0.56034(8) 0.14151(8) 0.0274(3) Uani 1 1 d . . .
Pt1 Pt 0.75016(3) 0.47036(2) 0.31633(2) 0.01948(12) Uani 1 1 d . . .
C3 C 0.5096(8) 0.3384(6) 0.2833(6) 0.028(3) Uani 1 1 d . . .
N2 N 0.8252(8) 0.3876(6) 0.0723(5) 0.033(3) Uani 1 1 d . A .
Ga4 Ga 0.65143(10) 0.56042(8) 0.35843(8) 0.0274(3) Uani 1 1 d . A .
Ga2 Ga 0.88546(9) 0.47062(8) 0.24988(7) 0.0243(3) Uani 1 1 d . A .
C4 C 0.5901(9) 0.3030(6) 0.3042(6) 0.029(3) Uani 1 1 d . A .
C7 C 0.4383(10) 0.3709(8) 0.1765(7) 0.042(3) Uani 1 1 d . . .
H7A H 0.4538 0.3647 0.1321 0.062 Uiso 1 1 calc R A .
H7B H 0.4344 0.4204 0.1861 0.062 Uiso 1 1 calc R . .
H7C H 0.3796 0.3489 0.1851 0.062 Uiso 1 1 calc R . .
C6 C 0.6154(12) 0.2932(9) 0.1280(8) 0.051(4) Uani 1 1 d . . .
H6A H 0.6173 0.3381 0.1065 0.076 Uiso 1 1 calc R . .
H6B H 0.5705 0.2633 0.1074 0.076 Uiso 1 1 calc R . .
H6C H 0.6756 0.2714 0.1260 0.076 Uiso 1 1 calc R . .
C5 C 0.6376(10) 0.2831(6) 0.2502(8) 0.036(3) Uani 1 1 d . . .
C10 C 0.7283(11) 0.2444(8) 0.2487(12) 0.063(6) Uani 1 1 d . A .
H10A H 0.7170 0.1946 0.2518 0.095 Uiso 1 1 calc R . .
H10B H 0.7662 0.2593 0.2841 0.095 Uiso 1 1 calc R . .
H10C H 0.7598 0.2545 0.2092 0.095 Uiso 1 1 calc R . .
C9 C 0.6151(12) 0.2930(9) 0.3716(8) 0.052(4) Uani 1 1 d . . .
H9A H 0.5712 0.2617 0.3914 0.078 Uiso 1 1 calc R A .
H9B H 0.6143 0.3378 0.3932 0.078 Uiso 1 1 calc R . .
H9C H 0.6763 0.2730 0.3743 0.078 Uiso 1 1 calc R . .
C8 C 0.4396(8) 0.3689(4) 0.3253(6) 0.042(4) Uani 1 1 d . A .
H8A H 0.4161 0.4116 0.3065 0.063 Uiso 1 1 calc R . .
H8B H 0.4671 0.3793 0.3662 0.063 Uiso 1 1 calc R . .
H8C H 0.3896 0.3359 0.3308 0.063 Uiso 1 1 calc R . .
C21 C 0.6808(6) 0.6791(4) 0.1199(4) 0.024(4) Uani 0.572(10) 1 d PRU A 1
C22 C 0.5856(6) 0.6690(4) 0.1121(4) 0.022(3) Uani 0.572(10) 1 d PRU A 1
C23 C 0.5722(6) 0.6225(5) 0.0612(4) 0.025(4) Uani 0.572(10) 1 d PRU A 1
C24 C 0.6592(6) 0.6038(5) 0.0375(4) 0.032(3) Uani 0.572(10) 1 d PRU A 1
C25 C 0.7263(6) 0.6387(4) 0.0738(4) 0.029(4) Uani 0.572(10) 1 d PRU A 1
C26 C 0.7258(6) 0.7246(5) 0.1686(4) 0.050(7) Uani 0.572(10) 1 d PR A 1
H26A H 0.7640 0.7591 0.1476 0.075 Uiso 0.572(10) 1 calc PR A 1
H26B H 0.7637 0.6961 0.1964 0.075 Uiso 0.572(10) 1 calc PR A 1
H26C H 0.6790 0.7480 0.1935 0.075 Uiso 0.572(10) 1 calc PR A 1
C27 C 0.5094(17) 0.7011(12) 0.1469(13) 0.038(6) Uani 0.572(10) 1 d P A 1
H27A H 0.5235 0.7498 0.1552 0.056 Uiso 0.572(10) 1 calc PR A 1
H27B H 0.5007 0.6767 0.1869 0.056 Uiso 0.572(10) 1 calc PR A 1
H27C H 0.4536 0.6980 0.1218 0.056 Uiso 0.572(10) 1 calc PR A 1
C28 C 0.4852(16) 0.6007(15) 0.0314(15) 0.044(7) Uani 0.572(10) 1 d P A 1
H28A H 0.4559 0.6407 0.0117 0.067 Uiso 0.572(10) 1 calc PR A 1
H28B H 0.4447 0.5814 0.0635 0.067 Uiso 0.572(10) 1 calc PR A 1
H28C H 0.4975 0.5654 -0.0006 0.067 Uiso 0.572(10) 1 calc PR A 1
C29 C 0.685(2) 0.5579(14) -0.0168(13) 0.044(7) Uani 0.572(10) 1 d P A 1
H29A H 0.6328 0.5300 -0.0296 0.066 Uiso 0.572(10) 1 calc PR A 1
H29B H 0.7353 0.5272 -0.0039 0.066 Uiso 0.572(10) 1 calc PR A 1
H29C H 0.7054 0.5865 -0.0522 0.066 Uiso 0.572(10) 1 calc PR A 1
C30 C 0.8254(8) 0.6355(6) 0.0668(5) 0.046(5) Uani 0.572(10) 1 d P A 1
H30A H 0.8417 0.6452 0.0230 0.069 Uiso 0.572(10) 1 calc PR A 1
H30B H 0.8469 0.5893 0.0783 0.069 Uiso 0.572(10) 1 calc PR A 1
H30C H 0.8538 0.6700 0.0943 0.069 Uiso 0.572(10) 1 calc PR A 1
C21' C 0.6322(8) 0.6791(7) 0.1134(7) 0.024(4) Uani 0.428(10) 1 d PR A 2
C22' C 0.7254(8) 0.6660(7) 0.1002(7) 0.022(3) Uani 0.428(10) 1 d PR A 2
C23' C 0.7296(8) 0.6151(8) 0.0520(7) 0.025(4) Uani 0.428(10) 1 d PR A 2
C24' C 0.6389(8) 0.5983(8) 0.0342(7) 0.032(3) Uani 0.428(10) 1 d PR A 2
C25' C 0.5788(8) 0.6362(8) 0.0732(6) 0.029(4) Uani 0.428(10) 1 d PR A 2
C26' C 0.5964(8) 0.7273(7) 0.1634(7) 0.036(8) Uani 0.428(10) 1 d PR A 2
H26D H 0.5533 0.7600 0.1444 0.054 Uiso 0.428(10) 1 calc PR A 2
H26E H 0.6472 0.7529 0.1822 0.054 Uiso 0.428(10) 1 calc PR A 2
H26F H 0.5654 0.7004 0.1960 0.054 Uiso 0.428(10) 1 calc PR A 2
C27' C 0.807(3) 0.6988(18) 0.131(2) 0.054(11) Uani 0.428(10) 1 d P A 2
H27D H 0.8608 0.6921 0.1048 0.081 Uiso 0.428(10) 1 calc PR A 2
H27E H 0.8173 0.6771 0.1724 0.081 Uiso 0.428(10) 1 calc PR A 2
H27F H 0.7960 0.7484 0.1369 0.081 Uiso 0.428(10) 1 calc PR A 2
C28' C 0.815(2) 0.5878(19) 0.0205(16) 0.040(9) Uani 0.428(10) 1 d P A 2
H28D H 0.8100 0.5945 -0.0251 0.060 Uiso 0.428(10) 1 calc PR A 2
H28E H 0.8215 0.5384 0.0297 0.060 Uiso 0.428(10) 1 calc PR A 2
H28F H 0.8681 0.6129 0.0364 0.060 Uiso 0.428(10) 1 calc PR A 2
C29' C 0.619(3) 0.5468(18) -0.0167(17) 0.038(8) Uani 0.428(10) 1 d P A 2
H29D H 0.5528 0.5430 -0.0225 0.057 Uiso 0.428(10) 1 calc PR A 2
H29E H 0.6438 0.5016 -0.0049 0.057 Uiso 0.428(10) 1 calc PR A 2
H29F H 0.6468 0.5623 -0.0561 0.057 Uiso 0.428(10) 1 calc PR A 2
C30' C 0.4803(6) 0.633(2) 0.0690(5) 0.046(5) Uani 0.428(10) 1 d P A 2
H30D H 0.4576 0.6744 0.0475 0.069 Uiso 0.428(10) 1 calc PR A 2
H30E H 0.4544 0.6306 0.1113 0.069 Uiso 0.428(10) 1 calc PR A 2
H30F H 0.4624 0.5917 0.0451 0.069 Uiso 0.428(10) 1 calc PR A 2
C31 C 0.7184(6) 0.6675(5) 0.3957(5) 0.031(4) Uani 0.620(11) 1 d PRU A 1
C32 C 0.7337(6) 0.6195(5) 0.4453(5) 0.028(4) Uani 0.620(11) 1 d PRU A 1
C33 C 0.6476(6) 0.5964(5) 0.4674(5) 0.033(3) Uani 0.620(11) 1 d PRU A 1
C34 C 0.5792(6) 0.6303(5) 0.4315(5) 0.037(3) Uani 0.620(11) 1 d PRU A 1
C35 C 0.6229(6) 0.6742(5) 0.3872(5) 0.032(4) Uani 0.620(11) 1 d PRU A 1
C36 C 0.7910(6) 0.7048(5) 0.3586(6) 0.075(10) Uani 0.620(11) 1 d PR A 1
H36A H 0.8294 0.6710 0.3369 0.113 Uiso 0.620(11) 1 calc PR A 1
H36B H 0.8286 0.7325 0.3872 0.113 Uiso 0.620(11) 1 calc PR A 1
H36C H 0.7620 0.7353 0.3276 0.113 Uiso 0.620(11) 1 calc PR A 1
C37 C 0.8143(15) 0.5891(14) 0.4797(13) 0.046(6) Uani 0.620(11) 1 d P A 1
H37A H 0.8682 0.5912 0.4527 0.068 Uiso 0.620(11) 1 calc PR A 1
H37B H 0.8015 0.5408 0.4905 0.068 Uiso 0.620(11) 1 calc PR A 1
H37C H 0.8256 0.6156 0.5182 0.068 Uiso 0.620(11) 1 calc PR A 1
C38 C 0.6178(19) 0.5479(14) 0.5169(12) 0.045(6) Uani 0.620(11) 1 d P A 1
H38A H 0.5511 0.5464 0.5180 0.067 Uiso 0.620(11) 1 calc PR A 1
H38B H 0.6411 0.5634 0.5577 0.067 Uiso 0.620(11) 1 calc PR A 1
H38C H 0.6415 0.5015 0.5077 0.067 Uiso 0.620(11) 1 calc PR A 1
C39 C 0.4759(14) 0.6323(13) 0.4302(12) 0.038(5) Uani 0.620(11) 1 d P A 1
H39A H 0.4551 0.6458 0.3882 0.057 Uiso 0.620(11) 1 calc PR A 1
H39B H 0.4541 0.6660 0.4611 0.057 Uiso 0.620(11) 1 calc PR A 1
H39C H 0.4519 0.5864 0.4405 0.057 Uiso 0.620(11) 1 calc PR A 1
C40 C 0.5723(10) 0.7207(7) 0.3377(7) 0.075(11) Uani 0.620(11) 1 d P A 1
H40A H 0.6128 0.7580 0.3240 0.113 Uiso 0.620(11) 1 calc PR A 1
H40B H 0.5175 0.7406 0.3568 0.113 Uiso 0.620(11) 1 calc PR A 1
H40C H 0.5548 0.6925 0.3013 0.113 Uiso 0.620(11) 1 calc PR A 1
C31' C 0.6749(10) 0.6828(9) 0.3780(8) 0.031(4) Uani 0.380(11) 1 d PR A 2
C32' C 0.7260(10) 0.6449(9) 0.4231(8) 0.028(4) Uani 0.380(11) 1 d PR A 2
C33' C 0.6639(10) 0.6055(10) 0.4598(8) 0.033(3) Uani 0.380(11) 1 d PR A 2
C34' C 0.5742(10) 0.6215(10) 0.4393(8) 0.037(3) Uani 0.380(11) 1 d PR A 2
C35' C 0.5817(10) 0.6669(9) 0.3868(9) 0.032(4) Uani 0.380(11) 1 d PR A 2
C36' C 0.7134(10) 0.7277(9) 0.3265(8) 0.075(10) Uani 0.380(11) 1 d PR A 2
H36D H 0.7446 0.6986 0.2955 0.113 Uiso 0.380(11) 1 calc PR A 2
H36E H 0.7569 0.7607 0.3446 0.113 Uiso 0.380(11) 1 calc PR A 2
H36F H 0.6639 0.7530 0.3059 0.113 Uiso 0.380(11) 1 calc PR A 2
C37' C 0.826(3) 0.641(2) 0.430(2) 0.045(9) Uani 0.380(11) 1 d PU A 2
H37D H 0.8461 0.5934 0.4224 0.068 Uiso 0.380(11) 1 calc PR A 2
H37E H 0.8427 0.6543 0.4733 0.068 Uiso 0.380(11) 1 calc PR A 2
H37F H 0.8549 0.6723 0.4004 0.068 Uiso 0.380(11) 1 calc PR A 2
C38' C 0.687(3) 0.556(2) 0.515(2) 0.045(10) Uani 0.380(11) 1 d P A 2
H38D H 0.6320 0.5314 0.5279 0.067 Uiso 0.380(11) 1 calc PR A 2
H38E H 0.7101 0.5835 0.5507 0.067 Uiso 0.380(11) 1 calc PR A 2
H38F H 0.7335 0.5231 0.5018 0.067 Uiso 0.380(11) 1 calc PR A 2
C39' C 0.483(2) 0.599(2) 0.471(2) 0.038(5) Uani 0.380(11) 1 d P A 2
H39D H 0.4317 0.6097 0.4434 0.057 Uiso 0.380(11) 1 calc PR A 2
H39E H 0.4757 0.6239 0.5111 0.057 Uiso 0.380(11) 1 calc PR A 2
H39F H 0.4844 0.5490 0.4795 0.057 Uiso 0.380(11) 1 calc PR A 2
C40' C 0.503(5) 0.696(2) 0.353(2) 0.075(11) Uani 0.380(11) 1 d P A 2
H40D H 0.4825 0.7382 0.3746 0.113 Uiso 0.380(11) 1 calc PR A 2
H40E H 0.4531 0.6621 0.3530 0.113 Uiso 0.380(11) 1 calc PR A 2
H40F H 0.5200 0.7070 0.3100 0.113 Uiso 0.380(11) 1 calc PR A 2
C14 C 1.0297(8) 0.4380(7) 0.2841(8) 0.0356(14) Uani 1 1 d . . .
C13 C 1.0203(8) 0.5067(7) 0.3029(8) 0.0356(14) Uani 1 1 d . A .
C15 C 1.0287(8) 0.4371(7) 0.2169(8) 0.0356(14) Uani 1 1 d . A .
C11 C 1.0200(8) 0.5045(7) 0.1947(8) 0.0356(14) Uani 1 1 d . . .
C12 C 1.0129(8) 0.5496(7) 0.2494(8) 0.0356(14) Uani 1 1 d . A .
C18 C 1.0171(11) 0.5328(11) 0.3675(9) 0.061(4) Uani 1 1 d . . .
H18A H 1.0512 0.5762 0.3703 0.092 Uiso 1 1 calc R A .
H18B H 1.0443 0.4986 0.3960 0.092 Uiso 1 1 calc R . .
H18C H 0.9536 0.5409 0.3796 0.092 Uiso 1 1 calc R . .
C51 C 0.4787(8) 0.5515(6) 0.2509(6) 0.027(3) Uani 1 1 d . . .
C17 C 0.9995(16) 0.6263(11) 0.2416(11) 0.077(6) Uani 1 1 d U . .
H17A H 1.0511 0.6458 0.2184 0.115 Uiso 1 1 calc R A .
H17B H 0.9955 0.6481 0.2830 0.115 Uiso 1 1 calc R . .
H17C H 0.9430 0.6348 0.2182 0.115 Uiso 1 1 calc R . .
C16 C 1.0182(11) 0.5259(13) 0.1273(9) 0.076(7) Uani 1 1 d . A .
H16A H 1.0694 0.5045 0.1051 0.114 Uiso 1 1 calc R . .
H16B H 1.0232 0.5764 0.1245 0.114 Uiso 1 1 calc R . .
H16C H 0.9608 0.5109 0.1081 0.114 Uiso 1 1 calc R . .
C20 C 1.0415(11) 0.3745(10) 0.1762(9) 0.054(5) Uani 1 1 d . . .
H20A H 0.9917 0.3718 0.1455 0.080 Uiso 1 1 calc R A .
H20B H 1.0413 0.3329 0.2025 0.080 Uiso 1 1 calc R . .
H20C H 1.0997 0.3780 0.1540 0.080 Uiso 1 1 calc R . .
C19 C 1.0426(11) 0.3776(11) 0.3262(9) 0.061(4) Uani 1 1 d . A .
H19A H 1.0261 0.3352 0.3037 0.092 Uiso 1 1 calc R . .
H19B H 1.0037 0.3827 0.3633 0.092 Uiso 1 1 calc R . .
H19C H 1.1065 0.3751 0.3394 0.092 Uiso 1 1 calc R . .
C54 C 0.2645(17) 0.4975(18) 0.2840(18) 0.058(7) Uani 0.571(18) 1 d P A 1
H54A H 0.1978 0.4976 0.2839 0.086 Uiso 0.571(18) 1 calc PR A 1
H54B H 0.2868 0.4979 0.3274 0.086 Uiso 0.571(18) 1 calc PR A 1
H54C H 0.2866 0.4558 0.2627 0.086 Uiso 0.571(18) 1 calc PR A 1
C53 C 0.2720(17) 0.6283(17) 0.2828(19) 0.059(7) Uani 0.571(18) 1 d P A 1
H53A H 0.3031 0.6674 0.2629 0.088 Uiso 0.571(18) 1 calc PR A 1
H53B H 0.2894 0.6259 0.3272 0.088 Uiso 0.571(18) 1 calc PR A 1
H53C H 0.2059 0.6348 0.2794 0.088 Uiso 0.571(18) 1 calc PR A 1
C55 C 0.2734(17) 0.5650(18) 0.1823(13) 0.048(8) Uani 0.571(18) 1 d P A 1
H55A H 0.3056 0.6037 0.1625 0.073 Uiso 0.571(18) 1 calc PR A 1
H55B H 0.2075 0.5723 0.1787 0.073 Uiso 0.571(18) 1 calc PR A 1
H55C H 0.2900 0.5217 0.1613 0.073 Uiso 0.571(18) 1 calc PR A 1
C54' C 0.273(2) 0.563(2) 0.317(2) 0.058(7) Uani 0.429(18) 1 d P A 2
H54D H 0.2068 0.5574 0.3209 0.086 Uiso 0.429(18) 1 calc PR A 2
H54E H 0.2910 0.6075 0.3354 0.086 Uiso 0.429(18) 1 calc PR A 2
H54F H 0.3036 0.5254 0.3397 0.086 Uiso 0.429(18) 1 calc PR A 2
C55' C 0.272(2) 0.629(2) 0.217(2) 0.050(10) Uani 0.429(18) 1 d P A 2
H55D H 0.2783 0.6238 0.1713 0.074 Uiso 0.429(18) 1 calc PR A 2
H55E H 0.3122 0.6666 0.2314 0.074 Uiso 0.429(18) 1 calc PR A 2
H55F H 0.2089 0.6406 0.2271 0.074 Uiso 0.429(18) 1 calc PR A 2
C53' C 0.265(2) 0.497(2) 0.219(3) 0.059(7) Uani 0.429(18) 1 d P A 2
H53D H 0.2782 0.4982 0.1743 0.088 Uiso 0.429(18) 1 calc PR A 2
H53E H 0.1988 0.4934 0.2255 0.088 Uiso 0.429(18) 1 calc PR A 2
H53F H 0.2946 0.4565 0.2383 0.088 Uiso 0.429(18) 1 calc PR A 2
C52 C 0.2992(9) 0.5610(8) 0.2498(8) 0.038(3) Uani 1 1 d . . .
C42 C 0.8523(10) 0.3397(8) 0.4777(7) 0.040(3) Uani 1 1 d . . .
C41 C 0.7983(8) 0.4212(6) 0.3882(6) 0.026(3) Uani 1 1 d . A .
C44 C 0.8476(13) 0.2667(9) 0.4532(10) 0.059(5) Uani 1 1 d . . .
H44A H 0.7838 0.2540 0.4458 0.089 Uiso 1 1 calc R . .
H44B H 0.8744 0.2351 0.4841 0.089 Uiso 1 1 calc R . .
H44C H 0.8814 0.2635 0.4136 0.089 Uiso 1 1 calc R . .
C45 C 0.9497(11) 0.3571(10) 0.4976(8) 0.052(4) Uani 1 1 d . . .
H45A H 0.9913 0.3475 0.4627 0.078 Uiso 1 1 calc R . .
H45B H 0.9667 0.3287 0.5340 0.078 Uiso 1 1 calc R . .
H45C H 0.9535 0.4062 0.5089 0.078 Uiso 1 1 calc R . .
C43 C 0.7873(13) 0.3521(12) 0.5322(9) 0.066(6) Uani 1 1 d . . .
H43A H 0.7254 0.3388 0.5197 0.098 Uiso 1 1 calc R . .
H43B H 0.7881 0.4012 0.5436 0.098 Uiso 1 1 calc R . .
H43C H 0.8065 0.3243 0.5684 0.098 Uiso 1 1 calc R . .
C46 C 0.7972(8) 0.4208(6) 0.1107(6) 0.024(2) Uani 1 1 d . . .
C47 C 0.8508(10) 0.3396(8) 0.0227(7) 0.040(3) Uani 1 1 d . . .
C50 C 0.9486(11) 0.3559(10) 0.0027(8) 0.051(4) Uani 1 1 d . A .
H50A H 0.9627 0.3310 -0.0362 0.077 Uiso 1 1 calc R . .
H50B H 0.9908 0.3413 0.0359 0.077 Uiso 1 1 calc R . .
H50C H 0.9549 0.4058 -0.0043 0.077 Uiso 1 1 calc R . .
C48 C 0.8487(13) 0.2658(8) 0.0486(10) 0.058(5) Uani 1 1 d . A .
H48A H 0.7866 0.2542 0.0616 0.086 Uiso 1 1 calc R . .
H48B H 0.8897 0.2624 0.0850 0.086 Uiso 1 1 calc R . .
H48C H 0.8687 0.2334 0.0160 0.086 Uiso 1 1 calc R . .
C49 C 0.7871(14) 0.3509(12) -0.0321(9) 0.072(6) Uani 1 1 d . A .
H49A H 0.7875 0.4000 -0.0439 0.108 Uiso 1 1 calc R . .
H49B H 0.7252 0.3373 -0.0201 0.108 Uiso 1 1 calc R . .
H49C H 0.8071 0.3229 -0.0679 0.108 Uiso 1 1 calc R . .

loop_
_atom_site_aniso_label
_atom_site_aniso_U_11
_atom_site_aniso_U_22
_atom_site_aniso_U_33
_atom_site_aniso_U_23
_atom_site_aniso_U_13
_atom_site_aniso_U_12
Pt2 0.0179(2) 0.0168(2) 0.0243(2) 0.00050(19) 0.00551(17) 0.00025(18)
C1 0.029(5) 0.016(4) 0.041(5) -0.006(4) 0.001(4) -0.010(3)
N3 0.018(4) 0.034(4) 0.039(4) 0.003(4) 0.001(3) 0.007(3)
Ga1 0.0217(7) 0.0161(7) 0.0266(7) 0.0001(6) 0.0037(6) -0.0043(5)
Pt3 0.0149(2) 0.0155(2) 0.0287(2) -0.00003(19) 0.00297(17) 0.00155(17)
C2 0.029(5) 0.016(4) 0.041(5) -0.006(4) 0.001(4) -0.010(3)
N1 0.018(4) 0.034(4) 0.039(4) 0.003(4) 0.001(3) 0.007(3)
Ga3 0.0260(8) 0.0227(7) 0.0337(8) 0.0056(6) 0.0047(6) 0.0038(6)
Pt1 0.0174(2) 0.0166(2) 0.0245(2) -0.00039(19) 0.00090(17) -0.00014(18)
C3 0.021(6) 0.018(6) 0.044(8) 0.003(5) 0.008(5) -0.011(5)
N2 0.034(6) 0.031(6) 0.033(6) -0.004(5) 0.012(5) 0.001(5)
Ga4 0.0272(8) 0.0232(7) 0.0317(8) -0.0052(6) 0.0017(6) 0.0030(6)
Ga2 0.0138(6) 0.0272(7) 0.0319(8) -0.0001(6) 0.0027(5) 0.0003(6)
C4 0.034(7) 0.024(6) 0.031(7) 0.007(5) 0.000(5) -0.011(5)
C7 0.040(8) 0.037(8) 0.047(9) 0.005(7) -0.014(7) -0.010(6)
C6 0.052(10) 0.044(9) 0.056(10) -0.018(8) 0.019(8) -0.021(8)
C5 0.040(8) 0.016(6) 0.054(9) 0.001(6) 0.004(7) -0.009(5)
C10 0.040(9) 0.026(8) 0.123(18) 0.004(9) 0.000(10) 0.005(7)
C9 0.056(10) 0.044(9) 0.055(10) 0.018(8) -0.020(8) -0.026(8)
C8 0.037(8) 0.043(8) 0.046(9) -0.002(7) 0.018(7) -0.009(7)
C21 0.024(4) 0.024(4) 0.024(4) 0.0002(10) 0.0002(10) 0.0000(10)
C22 0.022(3) 0.022(3) 0.022(3) 0.0003(10) 0.0002(10) 0.0000(10)
C23 0.025(4) 0.025(4) 0.025(4) 0.0002(10) 0.0001(10) -0.0001(10)
C24 0.032(4) 0.032(3) 0.032(3) 0.0000(10) 0.0001(10) 0.0002(10)
C25 0.029(4) 0.029(4) 0.029(4) 0.0004(10) 0.0001(10) -0.0002(10)
C26 0.066(19) 0.044(16) 0.040(16) -0.005(12) 0.010(14) -0.007(14)
C27 0.034(13) 0.026(12) 0.052(16) 0.008(11) 0.008(11) 0.010(10)
C28 0.022(12) 0.042(15) 0.07(2) 0.002(14) -0.001(12) 0.000(11)
C29 0.06(2) 0.028(13) 0.045(16) -0.005(11) -0.001(13) 0.007(13)
C30 0.036(11) 0.052(14) 0.050(14) 0.012(11) 0.008(10) -0.007(10)
C21' 0.024(4) 0.024(4) 0.024(4) 0.0002(10) 0.0002(10) 0.0000(10)
C22' 0.022(3) 0.022(3) 0.022(3) 0.0003(10) 0.0002(10) 0.0000(10)
C23' 0.025(4) 0.025(4) 0.025(4) 0.0002(10) 0.0001(10) -0.0001(10)
C24' 0.032(4) 0.032(3) 0.032(3) 0.0000(10) 0.0001(10) 0.0002(10)
C25' 0.029(4) 0.029(4) 0.029(4) 0.0004(10) 0.0001(10) -0.0002(10)
C26' 0.033(17) 0.038(18) 0.037(18) 0.008(14) 0.006(13) 0.022(14)
C27' 0.04(2) 0.024(17) 0.10(3) 0.009(19) -0.02(2) -0.001(15)
C28' 0.023(15) 0.06(2) 0.042(19) 0.023(17) 0.018(13) 0.013(15)
C29' 0.033(19) 0.036(19) 0.04(2) -0.001(15) 0.012(15) 0.003(15)
C30' 0.036(11) 0.052(14) 0.050(14) 0.012(11) 0.008(10) -0.007(10)
C31 0.031(4) 0.030(4) 0.031(4) 0.0000(10) 0.0001(10) -0.0001(10)
C32 0.028(4) 0.028(4) 0.028(4) -0.0003(10) -0.0003(10) 0.0001(10)
C33 0.033(4) 0.033(4) 0.033(4) 0.0000(10) 0.0005(10) 0.0002(10)
C34 0.036(4) 0.037(4) 0.037(4) -0.0007(10) 0.0003(10) 0.0001(10)
C35 0.032(4) 0.032(4) 0.032(4) -0.0003(10) 0.0000(10) 0.0001(10)
C36 0.09(2) 0.046(15) 0.09(2) -0.017(15) 0.049(18) -0.033(15)
C37 0.025(11) 0.048(15) 0.064(17) -0.015(13) -0.004(11) 0.004(10)
C38 0.046(16) 0.050(16) 0.039(14) -0.002(11) 0.011(11) 0.001(12)
C39 0.024(9) 0.043(12) 0.048(13) -0.003(9) 0.012(9) -0.002(8)
C40 0.15(4) 0.030(15) 0.042(15) -0.002(11) -0.007(18) 0.033(17)
C31' 0.031(4) 0.030(4) 0.031(4) 0.0000(10) 0.0001(10) -0.0001(10)
C32' 0.028(4) 0.028(4) 0.028(4) -0.0003(10) -0.0003(10) 0.0001(10)
C33' 0.033(4) 0.033(4) 0.033(4) 0.0000(10) 0.0005(10) 0.0002(10)
C34' 0.036(4) 0.037(4) 0.037(4) -0.0007(10) 0.0003(10) 0.0001(10)
C35' 0.032(4) 0.032(4) 0.032(4) -0.0003(10) 0.0000(10) 0.0001(10)
C36' 0.09(2) 0.046(15) 0.09(2) -0.017(15) 0.049(18) -0.033(15)
C37' 0.045(9) 0.045(9) 0.045(9) -0.0001(10) 0.0001(10) 0.0000(10)
C38' 0.06(3) 0.03(2) 0.04(2) 0.002(17) 0.02(2) 0.01(2)
C39' 0.024(9) 0.043(12) 0.048(13) -0.003(9) 0.012(9) -0.002(8)
C40' 0.15(4) 0.030(15) 0.042(15) -0.002(11) -0.007(18) 0.033(17)
C14 0.013(3) 0.028(3) 0.066(4) 0.000(3) 0.002(3) 0.002(2)
C13 0.013(3) 0.028(3) 0.066(4) 0.000(3) 0.002(3) 0.002(2)
C15 0.013(3) 0.028(3) 0.066(4) 0.000(3) 0.002(3) 0.002(2)
C11 0.013(3) 0.028(3) 0.066(4) 0.000(3) 0.002(3) 0.002(2)
C12 0.013(3) 0.028(3) 0.066(4) 0.000(3) 0.002(3) 0.002(2)
C18 0.029(6) 0.084(10) 0.070(9) -0.009(8) 0.003(5) 0.006(6)
C51 0.023(6) 0.028(6) 0.030(6) -0.006(5) 0.007(5) 0.006(5)
C17 0.077(6) 0.076(6) 0.077(6) 0.0000(10) 0.0001(10) -0.0001(10)
C16 0.027(8) 0.13(2) 0.070(13) 0.062(13) 0.009(8) 0.007(10)
C20 0.038(8) 0.063(11) 0.059(11) -0.027(9) 0.005(7) 0.018(8)
C19 0.029(6) 0.084(10) 0.070(9) -0.009(8) 0.003(5) 0.006(6)
C54 0.019(10) 0.073(17) 0.08(2) 0.027(14) 0.013(11) 0.000(11)
C53 0.018(10) 0.056(15) 0.10(2) -0.008(14) 0.002(11) 0.006(9)
C55 0.021(12) 0.08(2) 0.044(16) -0.005(15) 0.001(10) -0.002(13)
C54' 0.019(10) 0.073(17) 0.08(2) 0.027(14) 0.013(11) 0.000(11)
C55' 0.025(17) 0.05(2) 0.07(3) 0.00(2) -0.006(16) 0.020(16)
C53' 0.018(10) 0.056(15) 0.10(2) -0.008(14) 0.002(11) 0.006(9)
C52 0.027(7) 0.039(8) 0.049(9) 0.001(7) 0.000(6) 0.004(6)
C42 0.038(8) 0.044(8) 0.036(8) 0.006(6) -0.004(6) 0.013(6)
C41 0.030(6) 0.021(6) 0.028(6) 0.004(5) 0.004(5) 0.002(5)
C44 0.065(12) 0.037(9) 0.075(13) 0.010(9) -0.024(10) 0.006(8)
C45 0.042(9) 0.070(12) 0.044(9) 0.011(8) -0.010(7) 0.001(8)
C43 0.062(12) 0.089(15) 0.046(10) 0.021(10) 0.007(8) 0.027(11)
C46 0.018(5) 0.022(6) 0.032(7) -0.007(5) 0.005(5) -0.001(5)
C47 0.037(8) 0.041(8) 0.043(8) -0.014(7) 0.014(6) 0.014(6)
C50 0.043(9) 0.062(11) 0.048(10) -0.006(8) 0.019(7) 0.005(8)
C48 0.069(12) 0.030(8) 0.074(13) -0.010(8) 0.025(10) 0.003(8)
C49 0.070(13) 0.098(16) 0.047(11) -0.034(11) -0.011(9) 0.041(12)

loop_
_atom_type_symbol
_atom_type_description
_atom_type_scat_dispersion_real
_atom_type_scat_dispersion_imag
_atom_type_scat_source
C C 0.0181 0.0091 'International Tables Vol C Tables 4.2.6.8 and 6.1.1.4'
H H 0.0000 0.0000 'International Tables Vol C Tables 4.2.6.8 and 6.1.1.4'
N N 0.0311 0.0180 'International Tables Vol C Tables 4.2.6.8 and 6.1.1.4'
Ga Ga -1.2846 0.7763 'International Tables Vol C Tables 4.2.6.8 and 6.1.1.4'
Pt Pt -4.5932 6.9264 'International Tables Vol C Tables 4.2.6.8 and 6.1.1.4'

loop_
_geom_angle_atom_site_label_1
_geom_angle_atom_site_label_2
_geom_angle_atom_site_label_3
_geom_angle
C46 Pt2 Ga3 106.0(4)
C46 Pt2 Ga2 99.7(3)
Ga3 Pt2 Ga2 134.44(6)
C46 Pt2 Ga1 114.4(3)
Ga3 Pt2 Ga1 100.92(5)
Ga2 Pt2 Ga1 101.75(5)
C46 Pt2 Pt3 151.2(3)
Ga3 Pt2 Pt3 55.83(4)
Ga2 Pt2 Pt3 108.82(4)
Ga1 Pt2 Pt3 56.31(3)
C46 Pt2 Pt1 142.4(4)
Ga3 Pt2 Pt1 111.48(4)
Ga2 Pt2 Pt1 54.61(4)
Ga1 Pt2 Pt1 56.14(4)
Pt3 Pt2 Pt1 59.523(17)
C2 C1 C5 107.0(12)
C2 C1 C6 125.0(14)
C5 C1 C6 128.0(14)
C2 C1 Ga1 73.4(7)
C5 C1 Ga1 70.6(7)
C6 C1 Ga1 120.2(9)
C51 N3 C52 175.4(13)
C5 Ga1 C1 35.7(5)
C5 Ga1 C4 35.2(5)
C1 Ga1 C4 59.3(5)
C5 Ga1 C2 58.7(5)
C1 Ga1 C2 35.2(4)
C4 Ga1 C2 59.1(5)
C5 Ga1 C3 58.5(5)
C1 Ga1 C3 58.7(5)
C4 Ga1 C3 35.5(5)
C2 Ga1 C3 35.2(5)
C5 Ga1 Pt3 169.0(4)
C1 Ga1 Pt3 137.7(3)
C4 Ga1 Pt3 138.0(3)
C2 Ga1 Pt3 111.0(3)
C3 Ga1 Pt3 111.0(3)
C5 Ga1 Pt1 121.7(4)
C1 Ga1 Pt1 154.2(3)
C4 Ga1 Pt1 110.4(3)
C2 Ga1 Pt1 163.0(3)
C3 Ga1 Pt1 128.4(3)
Pt3 Ga1 Pt1 66.81(4)
C5 Ga1 Pt2 121.9(4)
C1 Ga1 Pt2 110.4(3)
C4 Ga1 Pt2 153.9(3)
C2 Ga1 Pt2 128.1(3)
C3 Ga1 Pt2 162.8(3)
Pt3 Ga1 Pt2 66.79(4)
Pt1 Ga1 Pt2 67.61(4)
C51 Pt3 Ga3 102.4(4)
C51 Pt3 Ga4 101.4(4)
Ga3 Pt3 Ga4 138.28(6)
C51 Pt3 Ga1 113.3(4)
Ga3 Pt3 Ga1 100.62(5)
Ga4 Pt3 Ga1 100.64(5)
C51 Pt3 Pt1 145.4(4)
Ga3 Pt3 Pt1 111.89(4)
Ga4 Pt3 Pt1 54.81(4)
Ga1 Pt3 Pt1 56.83(4)
C51 Pt3 Pt2 146.5(4)
Ga3 Pt3 Pt2 54.87(4)
Ga4 Pt3 Pt2 111.72(4)
Ga1 Pt3 Pt2 56.90(3)
Pt1 Pt3 Pt2 60.914(16)
C1 C2 C3 108.1(12)
C1 C2 C7 127.2(13)
C3 C2 C7 124.7(12)
C1 C2 Ga1 71.4(7)
C3 C2 Ga1 72.6(7)
C7 C2 Ga1 121.5(9)
C41 N1 C42 175.0(14)
C25' Ga3 C24 38.3(3)
C25' Ga3 C25 55.1(4)
C24 Ga3 C25 34.87(12)
C25' Ga3 C23 9.1(4)
C24 Ga3 C23 34.79(12)
C25 Ga3 C23 57.8(2)
C25' Ga3 C21 49.8(4)
C24 Ga3 C21 57.8(2)
C25 Ga3 C21 34.75(12)
C23 Ga3 C21 57.7(2)
C25' Ga3 C21' 35.27(17)
C24 Ga3 C21' 55.4(4)
C25 Ga3 C21' 44.4(3)
C23 Ga3 C21' 44.1(4)
C21 Ga3 C21' 17.5(3)
C25' Ga3 C22 25.7(4)
C24 Ga3 C22 57.8(2)
C25 Ga3 C22 57.7(2)
C23 Ga3 C22 34.67(12)
C21 Ga3 C22 34.65(12)
C21' Ga3 C22 17.1(3)
C25' Ga3 C24' 34.9(2)
C24 Ga3 C24' 7.7(4)
C25 Ga3 C24' 42.2(4)
C23 Ga3 C24' 29.8(3)
C21 Ga3 C24' 62.3(4)
C21' Ga3 C24' 57.4(3)
C22 Ga3 C24' 57.0(3)
C25' Ga3 Pt2 162.1(3)
C24 Ga3 Pt2 124.0(2)
C25 Ga3 Pt2 113.1(2)
C23 Ga3 Pt2 155.4(2)
C21 Ga3 Pt2 130.0(2)
C21' Ga3 Pt2 147.4(3)
C22 Ga3 Pt2 163.7(2)
C24' Ga3 Pt2 127.2(3)
C25' Ga3 Pt3 128.3(3)
C24 Ga3 Pt3 166.5(2)
C25 Ga3 Pt3 147.6(2)
C23 Ga3 Pt3 131.7(2)
C21 Ga3 Pt3 117.4(2)
C21' Ga3 Pt3 115.8(3)
C22 Ga3 Pt3 110.5(2)
C24' Ga3 Pt3 160.6(3)
Pt2 Ga3 Pt3 69.30(4)
C25' Ga3 C23' 57.2(4)
C24 Ga3 C23' 26.1(4)
C25 Ga3 C23' 15.3(3)
C23 Ga3 C23' 57.2(4)
C21 Ga3 C23' 49.4(3)
C21' Ga3 C23' 56.4(3)
C22 Ga3 C23' 67.0(3)
C24' Ga3 C23' 33.9(2)
Pt2 Ga3 C23' 107.6(3)
Pt3 Ga3 C23' 161.1(3)
C25' Ga3 C22' 57.2(3)
C24 Ga3 C22' 49.6(4)
C25 Ga3 C22' 18.1(3)
C23 Ga3 C22' 62.9(4)
C21 Ga3 C22' 19.2(3)
C21' Ga3 C22' 33.8(2)
C22 Ga3 C22' 50.2(3)
C24' Ga3 C22' 56.1(3)
Pt2 Ga3 C22' 116.6(3)
Pt3 Ga3 C22' 130.1(3)
C23' Ga3 C22' 33.31(15)
C41 Pt1 Ga4 106.1(4)
C41 Pt1 Ga2 99.4(4)
Ga4 Pt1 Ga2 134.18(6)
C41 Pt1 Ga1 114.7(4)
Ga4 Pt1 Ga1 101.19(5)
Ga2 Pt1 Ga1 101.82(5)
C41 Pt1 Pt3 151.5(4)
Ga4 Pt1 Pt3 55.96(4)
Ga2 Pt1 Pt3 108.83(4)
Ga1 Pt1 Pt3 56.36(3)
C41 Pt1 Pt2 142.3(4)
Ga4 Pt1 Pt2 111.52(4)
Ga2 Pt1 Pt2 54.58(4)
Ga1 Pt1 Pt2 56.25(3)
Pt3 Pt1 Pt2 59.563(17)
C2 C3 C4 108.0(11)
C2 C3 C8 127.0(12)
C4 C3 C8 125.0(13)
C2 C3 Ga1 72.2(7)
C4 C3 Ga1 71.4(7)
C8 C3 Ga1 122.0(8)
C46 N2 C47 172.6(13)
C34 Ga4 C35 35.73(16)
C34 Ga4 C33' 36.6(4)
C35 Ga4 C33' 54.3(5)
C34 Ga4 C34' 5.9(5)
C35 Ga4 C34' 41.6(5)
C33' Ga4 C34' 35.1(3)
C34 Ga4 C35' 29.2(5)
C35 Ga4 C35' 15.2(4)
C33' Ga4 C35' 58.3(5)
C34' Ga4 C35' 34.9(3)
C34 Ga4 C32' 55.1(5)
C35 Ga4 C32' 44.4(4)
C33' Ga4 C32' 34.9(2)
C34' Ga4 C32' 57.6(3)
C35' Ga4 C32' 57.4(3)
C34 Ga4 C33 34.79(15)
C35 Ga4 C33 58.0(2)
C33' Ga4 C33 7.9(5)
C34' Ga4 C33 32.0(4)
C35' Ga4 C33 59.8(4)
C32' Ga4 C33 42.8(4)
C34 Ga4 C31 57.9(2)
C35 Ga4 C31 34.72(14)
C33' Ga4 C31 49.2(4)
C34' Ga4 C31 62.1(5)
C35' Ga4 C31 49.7(4)
C32' Ga4 C31 17.5(4)
C33 Ga4 C31 56.7(2)
C34 Ga4 C31' 51.8(5)
C35 Ga4 C31' 19.4(4)
C33' Ga4 C31' 57.7(3)
C34' Ga4 C31' 57.3(3)
C35' Ga4 C31' 34.3(2)
C32' Ga4 C31' 34.2(3)
C33 Ga4 C31' 63.8(4)
C31 Ga4 C31' 18.9(4)
C34 Ga4 Pt1 159.4(2)
C35 Ga4 Pt1 151.8(2)
C33' Ga4 Pt1 124.1(4)
C34' Ga4 Pt1 155.0(4)
C35' Ga4 Pt1 165.6(4)
C32' Ga4 Pt1 115.2(4)
C33 Ga4 Pt1 124.9(2)
C31 Ga4 Pt1 119.3(2)
C31' Ga4 Pt1 132.4(4)
C34 Ga4 Pt3 130.0(2)
C35 Ga4 Pt3 115.1(3)
C33' Ga4 Pt3 166.6(4)
C34' Ga4 Pt3 131.8(4)
C35' Ga4 Pt3 109.2(4)
C32' Ga4 Pt3 145.0(4)
C33 Ga4 Pt3 162.9(2)
C31 Ga4 Pt3 128.1(2)
C31' Ga4 Pt3 115.5(4)
Pt1 Ga4 Pt3 69.23(4)
C34 Ga4 C32 57.0(2)
C35 Ga4 C32 57.0(2)
C33' Ga4 C32 26.2(4)
C34' Ga4 C32 57.6(4)
C35' Ga4 C32 67.8(4)
C32' Ga4 C32 16.2(4)
C33 Ga4 C32 33.65(14)
C31 Ga4 C32 33.67(15)
C31' Ga4 C32 49.9(4)
Pt1 Ga4 C32 108.2(2)
Pt3 Ga4 C32 159.0(2)
C15 Ga2 C14 36.0(5)
C15 Ga2 C13 58.0(5)
C14 Ga2 C13 34.4(5)
C15 Ga2 C11 34.4(5)
C14 Ga2 C11 58.3(5)
C13 Ga2 C11 57.7(5)
C15 Ga2 C12 58.0(5)
C14 Ga2 C12 57.8(5)
C13 Ga2 C12 34.2(5)
C11 Ga2 C12 35.3(5)
C15 Ga2 Pt2 124.5(4)
C14 Ga2 Pt2 157.4(4)
C13 Ga2 Pt2 162.1(3)
C11 Ga2 Pt2 113.0(4)
C12 Ga2 Pt2 129.0(4)
C15 Ga2 Pt1 156.6(4)
C14 Ga2 Pt1 124.0(4)
C13 Ga2 Pt1 113.8(4)
C11 Ga2 Pt1 163.6(3)
C12 Ga2 Pt1 129.5(4)
Pt2 Ga2 Pt1 70.81(4)
C5 C4 C3 106.7(12)
C5 C4 C9 129.1(14)
C3 C4 C9 124.1(13)
C5 C4 Ga1 70.5(7)
C3 C4 Ga1 73.1(7)
C9 C4 Ga1 120.4(9)
C4 C5 C1 110.1(12)
C4 C5 C10 126.0(16)
C1 C5 C10 123.9(15)
C4 C5 Ga1 74.3(7)
C1 C5 Ga1 73.7(7)
C10 C5 Ga1 119.1(9)
C25 C21 C22 108.0
C25 C21 C26 126.0
C22 C21 C26 126.0
C25 C21 Ga3 72.20(19)
C22 C21 Ga3 72.84(19)
C26 C21 Ga3 120.7(2)
C23 C22 C21 108.0
C23 C22 C27 122.9(12)
C21 C22 C27 129.0(12)
C23 C22 Ga3 72.4(2)
C21 C22 Ga3 72.51(19)
C27 C22 Ga3 122.5(10)
C24 C23 C22 108.0
C24 C23 C28 123.3(12)
C22 C23 C28 128.5(12)
C24 C23 Ga3 72.23(19)
C22 C23 Ga3 73.0(2)
C28 C23 Ga3 125.0(12)
C23 C24 C25 108.0
C23 C24 C29 130.8(13)
C25 C24 C29 121.2(13)
C23 C24 Ga3 72.98(19)
C25 C24 Ga3 72.7(2)
C29 C24 Ga3 121.4(12)
C21 C25 C24 108.0
C21 C25 C30 124.2(6)
C24 C25 C30 127.8(6)
C21 C25 Ga3 73.1(2)
C24 C25 Ga3 72.5(2)
C30 C25 Ga3 120.3(7)
C22' C21' C25' 107.9
C22' C21' C26' 125.9
C25' C21' C26' 126.1
C22' C21' Ga3 76.8(3)
C25' C21' Ga3 69.6(9)
C26' C21' Ga3 117.1(3)
C21' C22' C23' 108.0
C21' C22' C27' 127.1(18)
C23' C22' C27' 124.9(18)
C21' C22' Ga3 69.3(3)
C23' C22' Ga3 72.9(8)
C27' C22' Ga3 123.0(18)
C22' C23' C24' 108.0
C22' C23' C28' 126.6(16)
C24' C23' C28' 125.2(16)
C22' C23' Ga3 73.7(8)
C24' C23' Ga3 70.4(3)
C28' C23' Ga3 125.6(15)
C25' C24' C23' 108.1
C25' C24' C29' 130.1(14)
C23' C24' C29' 121.8(14)
C25' C24' Ga3 69.1(3)
C23' C24' Ga3 75.8(3)
C29' C24' Ga3 119.8(17)
C24' C25' C21' 108.0
C24' C25' C30' 124.3(11)
C21' C25' C30' 127.6(12)
C24' C25' Ga3 76.0(3)
C21' C25' Ga3 75.1(9)
C30' C25' Ga3 117.5(15)
C35 C31 C32 108.0
C35 C31 C36 125.92(11)
C32 C31 C36 126.12(12)
C35 C31 Ga4 68.6(2)
C32 C31 Ga4 75.4(2)
C36 C31 Ga4 121.5(2)
C33 C32 C31 108.11(8)
C33 C32 C37 114.5(11)
C31 C32 C37 137.3(11)
C33 C32 Ga4 70.8(2)
C31 C32 Ga4 70.9(2)
C37 C32 Ga4 124.2(11)
C34 C33 C32 107.87(13)
C34 C33 C38 117.8(12)
C32 C33 C38 134.4(12)
C34 C33 Ga4 68.6(2)
C32 C33 Ga4 75.6(2)
C38 C33 Ga4 120.4(12)
C33 C34 C35 108.11(14)
C33 C34 C39 136.7(11)
C35 C34 C39 115.2(10)
C33 C34 Ga4 76.6(3)
C35 C34 Ga4 72.2(2)
C39 C34 Ga4 117.5(11)
C31 C35 C34 107.95(9)
C31 C35 C40 127.2(7)
C34 C35 C40 124.9(7)
C31 C35 Ga4 76.6(2)
C34 C35 Ga4 72.0(2)
C40 C35 Ga4 116.8(9)
C35' C31' C32' 108.0
C35' C31' C36' 125.77(14)
C32' C31' C36' 126.1
C35' C31' Ga4 70.9(10)
C32' C31' Ga4 71.8(4)
C36' C31' Ga4 119.3(4)
C31' C32' C33' 108.0
C31' C32' C37' 128.4(18)
C33' C32' C37' 123.5(18)
C31' C32' Ga4 73.9(4)
C33' C32' Ga4 70.0(11)
C37' C32' Ga4 118(2)
C34' C33' C32' 108.1
C34' C33' C38' 124.6(19)
C32' C33' C38' 127.3(19)
C34' C33' Ga4 74.1(4)
C32' C33' Ga4 75.1(11)
C38' C33' Ga4 119.3(19)
C33' C34' C35' 107.57(7)
C33' C34' C39' 126.8(17)
C35' C34' C39' 125.4(17)
C33' C34' Ga4 70.8(4)
C35' C34' Ga4 72.6(4)
C39' C34' Ga4 125.9(18)
C31' C35' C34' 108.2
C31' C35' C40' 128(3)
C34' C35' C40' 124(3)
C31' C35' Ga4 74.8(11)
C34' C35' Ga4 72.5(4)
C40' C35' Ga4 123(2)
C13 C14 C15 107.4(13)
C13 C14 C19 126.1(16)
C15 C14 C19 126.4(14)
C13 C14 Ga2 75.0(8)
C15 C14 Ga2 71.5(7)
C19 C14 Ga2 121.2(10)
C14 C13 C12 109.6(14)
C14 C13 C18 126.9(16)
C12 C13 C18 123.6(14)
C14 C13 Ga2 70.6(8)
C12 C13 Ga2 74.2(8)
C18 C13 Ga2 121.1(9)
C11 C15 C14 109.1(13)
C11 C15 C20 124.9(16)
C14 C15 C20 125.9(14)
C11 C15 Ga2 76.0(8)
C14 C15 Ga2 72.5(7)
C20 C15 Ga2 121.1(10)
C15 C11 C12 107.3(14)
C15 C11 C16 125.9(16)
C12 C11 C16 126.8(15)
C15 C11 Ga2 69.7(8)
C12 C11 Ga2 73.3(8)
C16 C11 Ga2 122.3(10)
C13 C12 C11 106.6(12)
C13 C12 C17 132.6(16)
C11 C12 C17 120.8(16)
C13 C12 Ga2 71.6(7)
C11 C12 Ga2 71.4(7)
C17 C12 Ga2 121.4(11)
N3 C51 Pt3 173.9(11)
C55 C52 C54' 150(2)
C55 C52 C53' 62(2)
C54' C52 C53' 111(3)
C55 C52 N3 105.6(14)
C54' C52 N3 104.3(17)
C53' C52 N3 108.4(17)
C55 C52 C54 115(2)
C54' C52 C54 58(2)
C53' C52 C54 54(2)
N3 C52 C54 107.5(14)
C55 C52 C53 109(2)
C54' C52 C53 58(2)
C53' C52 C53 145.0(19)
N3 C52 C53 106.5(14)
C54 C52 C53 112(2)
C55 C52 C55' 57(2)
C54' C52 C55' 110(3)
C53' C52 C55' 115(3)
N3 C52 C55' 107.0(17)
C54 C52 C55' 145(2)
C53 C52 C55' 54(2)
N1 C42 C44 109.2(13)
N1 C42 C43 106.2(12)
C44 C42 C43 112.5(16)
N1 C42 C45 108.7(13)
C44 C42 C45 110.1(13)
C43 C42 C45 110.0(15)
N1 C41 Pt1 174.4(12)
N2 C46 Pt2 174.2(12)
N2 C47 C49 107.9(12)
N2 C47 C50 108.3(13)
C49 C47 C50 109.7(15)
N2 C47 C48 109.1(13)
C49 C47 C48 113.7(16)
C50 C47 C48 108.1(13)

loop_
_geom_bond_atom_site_label_1
_geom_bond_atom_site_label_2
_geom_bond_distance
Pt2 C46 1.950(12)
Pt2 Ga3 2.4387(15)
Pt2 Ga2 2.4394(15)
Pt2 Ga1 2.5423(14)
Pt2 Pt3 2.7892(6)
Pt2 Pt1 2.8271(7)
C1 C2 1.417(18)
C1 C5 1.42(2)
C1 C6 1.50(2)
C1 Ga1 2.331(12)
N3 C51 1.159(16)
N3 C52 1.486(16)
Ga1 C5 2.290(13)
Ga1 C4 2.339(12)
Ga1 C2 2.356(12)
Ga1 C3 2.362(11)
Ga1 Pt3 2.5253(14)
Ga1 Pt1 2.5390(15)
Pt3 C51 1.918(12)
Pt3 Ga3 2.4671(16)
Pt3 Ga4 2.4708(16)
Pt3 Pt1 2.7880(7)
C2 C3 1.427(19)
C2 C7 1.482(19)
N1 C41 1.146(16)
N1 C42 1.448(18)
Ga3 C25' 2.313(16)
Ga3 C24 2.370(8)
Ga3 C25 2.372(8)
Ga3 C23 2.380(9)
Ga3 C21 2.384(8)
Ga3 C21' 2.386(15)
Ga3 C22 2.388(8)
Ga3 C24' 2.403(16)
Ga3 C23' 2.473(16)
Ga3 C22' 2.483(15)
Pt1 C41 1.934(12)
Pt1 Ga4 2.4368(15)
Pt1 Ga2 2.4402(15)
C3 C4 1.434(18)
C3 C8 1.485(15)
N2 C46 1.119(16)
N2 C47 1.455(17)
Ga4 C34 2.317(10)
Ga4 C35 2.320(10)
Ga4 C33' 2.33(2)
Ga4 C34' 2.38(2)
Ga4 C35' 2.38(2)
Ga4 C32' 2.399(19)
Ga4 C33 2.421(11)
Ga4 C31 2.424(10)
Ga4 C31' 2.426(19)
Ga4 C32 2.483(10)
Ga2 C15 2.311(12)
Ga2 C14 2.325(13)
Ga2 C13 2.382(14)
Ga2 C11 2.391(14)
Ga2 C12 2.415(13)
C4 C5 1.40(2)
C4 C9 1.49(2)
C5 C10 1.53(2)
C21 C25 1.4201
C21 C22 1.4207
C21 C26 1.5107(13)
C22 C23 1.4205
C22 C27 1.48(2)
C23 C24 1.4200
C23 C28 1.49(3)
C24 C25 1.4209
C24 C29 1.51(3)
C25 C30 1.464(14)
C21' C22' 1.4199
C21' C25' 1.4252(16)
C21' C26' 1.5102
C22' C23' 1.4205
C22' C27' 1.51(4)
C23' C24' 1.4212
C23' C28' 1.52(3)
C24' C25' 1.4159(15)
C24' C29' 1.50(4)
C25' C30' 1.449(14)
C31 C35 1.4192
C31 C32 1.422(4)
C31 C36 1.511(3)
C32 C33 1.4207
C32 C37 1.51(3)
C33 C34 1.4200(17)
C33 C38 1.48(3)
C34 C35 1.423(3)
C34 C39 1.52(2)
C35 C40 1.572(18)
C31' C35' 1.4160
C31' C32' 1.4197
C31' C36' 1.5086
C32' C33' 1.4216
C32' C37' 1.47(4)
C33' C34' 1.4205
C33' C38' 1.55(4)
C34' C35' 1.4243(13)
C34' C39' 1.57(4)
C35' C40' 1.47(6)
C14 C13 1.393(19)
C14 C15 1.43(2)
C14 C19 1.48(2)
C13 C12 1.41(2)
C13 C18 1.46(2)
C15 C11 1.391(19)
C15 C20 1.50(2)
C11 C12 1.46(2)
C11 C16 1.49(2)
C12 C17 1.50(2)
C54 C52 1.52(3)
C53 C52 1.53(3)
C55 C52 1.49(3)
C54' C52 1.48(5)
C55' C52 1.54(4)
C53' C52 1.49(4)
C42 C44 1.51(2)
C42 C43 1.52(2)
C42 C45 1.53(2)
C47 C49 1.51(2)
C47 C50 1.53(2)
C47 C48 1.53(2)
